data_2100014
loop_
_publ_author_name
'Marcin Podsiad{\l}o'
'Kamil F. Dziubek'
'Andrzej Katrusiak'

_publ_section_title
;
In-situ high-pressure crystallization and compression
of halogen contacts in dichloromethane
;
_journal_name_full 'Acta Crystallographica, Section B'
_journal_page_first 595
_journal_page_last 600
_journal_paper_doi 10.1107/S0108768105017374
_journal_volume 61
_journal_year 2005
_chemical_formula_moiety 'C H2 Cl2'
_chemical_formula_sum 'C H2 Cl2'
_chemical_formula_weight 84.93
_chemical_melting_point 176
_chemical_name_common dichloromethane
_space_group_IT_number 60
_space_group_name_Hall '-P 2n 2ab'
_space_group_name_H-M_alt 'P b c n'
_symmetry_cell_setting orthorhombic
_symmetry_space_group_name_Hall '-P 2n 2ab'
_symmetry_space_group_name_H-M 'P b c n'
_cell_angle_alpha 90.00
_cell_angle_beta 90.00
_cell_angle_gamma 90.00
_cell_formula_units_Z 4
_cell_length_a 3.9840(10)
_cell_length_b 7.863(2)
_cell_length_c 9.357(2)
_cell_measurement_pressure 1.33(5)E6
_cell_measurement_temperature 293(2)
_cell_volume 293.12(12)
_diffrn_ambient_temperature 293(2)
_exptl_crystal_density_diffrn 1.920
_cod_depositor_comments
;
The following automatic conversions were performed:
'_symmetry_cell_setting' value 'Orthorhombic' changed to 'orthorhombic'
according to '/home/saulius/struct/CIF-dictionaries/cif_core.dic'
dictionary named 'cif_core.dic' version 2.4.1 from 2010-06-29.

Automatic conversion script
Id: cif_fix_enum 1527 2010-12-29 10:47:43Z saulius 
;
_cod_database_code 2100014

loop_
_symmetry_equiv_pos_as_xyz
'x, y, z'
'-x+1/2, -y+1/2, z+1/2'
'-x, y, -z+1/2'
'x+1/2, -y+1/2, -z'
'-x, -y, -z'
'x-1/2, y-1/2, -z-1/2'
'x, -y, z-1/2'
'-x-1/2, y-1/2, z'

loop_
_atom_site_label
_atom_site_fract_x
_atom_site_fract_y
_atom_site_fract_z
_atom_site_U_iso_or_equiv
_atom_site_adp_type
_atom_site_calc_flag
_atom_site_refinement_flags
_atom_site_occupancy
_atom_site_disorder_assembly
_atom_site_disorder_group
_atom_site_type_symbol
Cl1 0.1889(4) 0.14840(17) 0.1165(2) 0.0499(16) Uani d . 1 . . Cl
C1 0.0000 0.0223(8) 0.2500 0.037(4) Uani d S 1 . . C
H1 0.184(19) -0.061(11) 0.275(18) 0.09(3) Uiso d . 1 . . H

loop_
_atom_site_aniso_label
_atom_site_aniso_U_11
_atom_site_aniso_U_22
_atom_site_aniso_U_33
_atom_site_aniso_U_12
_atom_site_aniso_U_13
_atom_site_aniso_U_23
Cl1 0.0594(12) 0.0515(11) 0.039(5) -0.0122(4) -0.0052(6) 0.0038(8)
C1 0.050(3) 0.040(3) 0.020(14) 0.000 0.002(3) 0.000

loop_
_geom_bond_atom_site_label_1
_geom_bond_atom_site_label_2
_geom_bond_site_symmetry_2
_geom_bond_distance
_geom_bond_publ_flag
Cl1 C1 . 1.765(4) ?
C1 H1 . 1.01(10) ?

loop_
_cod_related_entry_id
_cod_related_entry_database
_cod_related_entry_code
1 ChemSpider 6104
